data_7063106
loop_
_publ_author_name
'Prashanth, S.'
'Ajay, Chidrawar'
'Nagesh, Kommu'
'Sridhar, B.'
'Reddy, B. V. Subba'

_publ_section_title
;
 Rh(iii)-catalyzed sequential spiroannulation/lactonization of 3-aryl
 N-sulfonyl ketimines with 4-hydroxy-2-alkynoates by C--H bond activation
;
_journal_issue 17
_journal_name_full 'New Journal of Chemistry'
_journal_page_first 7646
_journal_page_last 7650
_journal_paper_doi 10.1039/D3NJ04312F
_journal_volume 48
_journal_year 2024
_chemical_formula_moiety 'C20 H17 N O4 S'
_chemical_formula_sum 'C20 H17 N O4 S'
_chemical_formula_weight 367.40
_space_group_crystal_system monoclinic
_space_group_IT_number 14
_space_group_name_Hall '-P 2ybc'
_space_group_name_H-M_alt 'P 1 21/c 1'
_atom_sites_solution_hydrogens mixed
_audit_creation_method SHELXL-2019/2
_audit_update_record
;
2023-09-07 deposited with the CCDC.	2024-03-11 downloaded from the CCDC.
;
_cell_angle_alpha 90
_cell_angle_beta 97.885(7)
_cell_angle_gamma 90
_cell_formula_units_Z 4
_cell_length_a 11.908(2)
_cell_length_b 10.3611(19)
_cell_length_c 14.976(2)
_cell_measurement_reflns_used 8165
_cell_measurement_temperature 294(2)
_cell_measurement_theta_max 30.3235
_cell_measurement_theta_min 3.0635
_cell_volume 1830.3(5)
_computing_cell_refinement '<i>SAINT</i> (Bruker, 2016)'
_computing_data_collection '<i>APEX3</i> (Bruker, 2016)'
_computing_data_reduction 'Bruker SAINT'
_computing_molecular_graphics 'Bruker SHELXTL'
_computing_publication_material 'Bruker SHELXTL'
_computing_structure_refinement 'SHELXL-2018/3 (Sheldrick, 2018)'
_computing_structure_solution 'SHELXT 2018/2 (Sheldrick, 2018)'
_diffrn_ambient_temperature 294(2)
_diffrn_measured_fraction_theta_full 0.996
_diffrn_measured_fraction_theta_max 0.986
_diffrn_measurement_device_type 'Bruker D8 QUEST PHOTON-100'
_diffrn_measurement_method '\w and \f'
_diffrn_radiation_type MoK\a
_diffrn_radiation_wavelength 0.71073
_diffrn_reflns_av_R_equivalents 0.0335
_diffrn_reflns_av_unetI/netI 0.0354
_diffrn_reflns_Laue_measured_fraction_full 0.996
_diffrn_reflns_Laue_measured_fraction_max 0.986
_diffrn_reflns_limit_h_max 17
_diffrn_reflns_limit_h_min -17
_diffrn_reflns_limit_k_max 14
_diffrn_reflns_limit_k_min -14
_diffrn_reflns_limit_l_max 21
_diffrn_reflns_limit_l_min -12
_diffrn_reflns_number 21574
_diffrn_reflns_point_group_measured_fraction_full 0.996
_diffrn_reflns_point_group_measured_fraction_max 0.986
_diffrn_reflns_theta_full 25.242
_diffrn_reflns_theta_max 30.603
_diffrn_reflns_theta_min 2.398
_exptl_absorpt_coefficient_mu 0.202
_exptl_absorpt_correction_T_max 0.7461
_exptl_absorpt_correction_T_min 0.6760
_exptl_absorpt_correction_type multi-scan
_exptl_absorpt_process_details
;
 SADABS 2016/2: Krause, L., Herbst-Irmer, R., Sheldrick G.M. & Stalke D.,
 J. Appl. Cryst. 48 (2015) 3-10
;
_exptl_crystal_colour colourless
_exptl_crystal_density_diffrn 1.333
_exptl_crystal_description block
_exptl_crystal_F_000 768
_exptl_crystal_size_max 0.260
_exptl_crystal_size_mid 0.240
_exptl_crystal_size_min 0.180
_refine_diff_density_max 0.301
_refine_diff_density_min -0.324
_refine_diff_density_rms 0.044
_refine_ls_extinction_method none
_refine_ls_goodness_of_fit_ref 1.037
_refine_ls_hydrogen_treatment mixed
_refine_ls_matrix_type full
_refine_ls_number_parameters 242
_refine_ls_number_reflns 5552
_refine_ls_number_restraints 0
_refine_ls_restrained_S_all 1.037
_refine_ls_R_factor_all 0.0618
_refine_ls_R_factor_gt 0.0415
_refine_ls_shift/su_max 0.001
_refine_ls_shift/su_mean 0.000
_refine_ls_structure_factor_coef Fsqd
_refine_ls_weighting_details 'w=1/[\s^2^(Fo^2^)+(0.0545P)^2^+0.3775P] where P=(Fo^2^+2Fc^2^)/3'
_refine_ls_weighting_scheme calc
_refine_ls_wR_factor_gt 0.1042
_refine_ls_wR_factor_ref 0.1174
_reflns_Friedel_coverage 0.000
_reflns_number_gt 4106
_reflns_number_total 5552
_reflns_threshold_expression 'I > 2\s(I)'
_cod_data_source_file d3nj04312f3.cif
_cod_data_source_block KB918_0m
_cod_depositor_comments 'Adding full bibliography for 7063106.cif.'
_cod_original_sg_symbol_H-M 'P 21/c'
_cod_database_code 7063106
_shelx_shelxl_version_number 2019/2
_shelx_space_group_comment
;
The symmetry employed for this shelxl refinement is uniquely defined
by the following loop, which should always be used as a source of
symmetry information in preference to the above space-group names.
They are only intended as comments.
;
_shelx_estimated_absorpt_t_min 0.949
_shelx_estimated_absorpt_t_max 0.965

loop_
_space_group_symop_operation_xyz
'x, y, z'
'-x, y+1/2, -z+1/2'
'-x, -y, -z'
'x, -y-1/2, z-1/2'

loop_
_atom_site_label
_atom_site_type_symbol
_atom_site_fract_x
_atom_site_fract_y
_atom_site_fract_z
_atom_site_U_iso_or_equiv
_atom_site_adp_type
_atom_site_occupancy
_atom_site_site_symmetry_order
_atom_site_calc_flag
_atom_site_refinement_flags_posn
_atom_site_refinement_flags_adp
_atom_site_refinement_flags_occupancy
_atom_site_disorder_assembly
_atom_site_disorder_group
C1 C 0.42668(11) 0.84287(14) 0.85142(9) 0.0344(3) Uani 1 1 d . . . . .
C2 C 0.54277(13) 0.86384(17) 0.87020(11) 0.0473(4) Uani 1 1 d . . . . .
H2 H 0.573956 0.910879 0.920435 0.057 Uiso 1 1 calc R U . . .
C3 C 0.60966(13) 0.81198(19) 0.81123(13) 0.0559(4) Uani 1 1 d . . . . .
H3 H 0.687640 0.825064 0.821161 0.067 Uiso 1 1 calc R U . . .
C4 C 0.56213(14) 0.74022(18) 0.73694(12) 0.0525(4) Uani 1 1 d . . . . .
H4 H 0.609133 0.705458 0.698393 0.063 Uiso 1 1 calc R U . . .
C5 C 0.44683(13) 0.71962(15) 0.71933(10) 0.0421(3) Uani 1 1 d . . . . .
H5 H 0.415793 0.671314 0.669665 0.051 Uiso 1 1 calc R U . . .
C6 C 0.37796(11) 0.77295(13) 0.77776(8) 0.0324(3) Uani 1 1 d . . . . .
C7 C 0.24884(11) 0.77024(13) 0.76639(8) 0.0308(3) Uani 1 1 d . . . . .
C8 C 0.19896(11) 0.63333(14) 0.76127(8) 0.0329(3) Uani 1 1 d . . . . .
C9 C 0.20817(12) 0.53968(14) 0.82700(9) 0.0374(3) Uani 1 1 d . . . . .
H9 H 0.249810 0.555358 0.883145 0.045 Uiso 1 1 calc R U . . .
C10 C 0.15417(12) 0.42016(14) 0.80863(10) 0.0393(3) Uani 1 1 d . . . . .
C11 C 0.16186(16) 0.31778(17) 0.88071(12) 0.0554(4) Uani 1 1 d . . . . .
H11A H 0.125257 0.240520 0.856213 0.083 Uiso 1 1 calc R U . . .
H11B H 0.125146 0.347814 0.930008 0.083 Uiso 1 1 calc R U . . .
H11C H 0.240091 0.299809 0.901824 0.083 Uiso 1 1 calc R U . . .
C12 C 0.09334(12) 0.39984(15) 0.72372(11) 0.0424(3) Uani 1 1 d . . . . .
H12 H 0.057314 0.320891 0.711553 0.051 Uiso 1 1 calc R U . . .
C13 C 0.08429(12) 0.49323(15) 0.65614(10) 0.0411(3) Uani 1 1 d . . . . .
H13 H 0.043864 0.476962 0.599621 0.049 Uiso 1 1 calc R U . . .
C14 C 0.13714(11) 0.61088(14) 0.67550(9) 0.0341(3) Uani 1 1 d . . . . .
C15 C 0.14208(11) 0.73108(14) 0.62445(8) 0.0328(3) Uani 1 1 d . . . . .
C16 C 0.10584(11) 0.78282(15) 0.53380(9) 0.0364(3) Uani 1 1 d . . . . .
C17 C 0.20552(12) 0.94435(15) 0.62162(9) 0.0371(3) Uani 1 1 d . . . . .
C18 C 0.14510(15) 1.05698(16) 0.65882(11) 0.0492(4) Uani 1 1 d . . . . .
H18A H 0.143222 1.128734 0.618083 0.074 Uiso 1 1 calc R U . . .
H18B H 0.184808 1.081402 0.716494 0.074 Uiso 1 1 calc R U . . .
H18C H 0.069017 1.032114 0.665426 0.074 Uiso 1 1 calc R U . . .
C19 C 0.32416(14) 0.97888(17) 0.60224(11) 0.0486(4) Uani 1 1 d . . . . .
H19A H 0.355994 0.906869 0.574119 0.073 Uiso 1 1 calc R U . . .
H19B H 0.371197 0.999408 0.657725 0.073 Uiso 1 1 calc R U . . .
H19C H 0.320066 1.052133 0.562676 0.073 Uiso 1 1 calc R U . . .
C20 C 0.19990(11) 0.82204(13) 0.67381(8) 0.0315(3) Uani 1 1 d . . . . .
N1 N 0.21696(10) 0.84722(12) 0.84223(7) 0.0357(3) Uani 1 1 d . . . . .
H1N H 0.1636(15) 0.8174(17) 0.8690(12) 0.048(5) Uiso 1 1 d . . . . .
O1 O 0.32503(11) 1.04046(12) 0.91229(9) 0.0608(3) Uani 1 1 d . . . . .
O2 O 0.32698(10) 0.84394(14) 0.99928(7) 0.0587(3) Uani 1 1 d . . . . .
O3 O 0.05602(9) 0.73202(12) 0.46698(6) 0.0460(3) Uani 1 1 d . . . . .
O4 O 0.13966(9) 0.90760(10) 0.53364(6) 0.0419(2) Uani 1 1 d . . . . .
S1 S 0.32344(3) 0.90284(3) 0.91261(2) 0.03505(10) Uani 1 1 d . . . . .

loop_
_atom_site_aniso_label
_atom_site_aniso_U_11
_atom_site_aniso_U_22
_atom_site_aniso_U_33
_atom_site_aniso_U_23
_atom_site_aniso_U_13
_atom_site_aniso_U_12
C1 0.0359(6) 0.0359(7) 0.0304(6) -0.0017(5) 0.0006(5) -0.0044(5)
C2 0.0387(7) 0.0551(10) 0.0456(8) -0.0056(7) -0.0028(6) -0.0096(7)
C3 0.0327(7) 0.0676(12) 0.0669(11) 0.0005(9) 0.0047(7) -0.0016(7)
C4 0.0441(8) 0.0607(11) 0.0552(10) 0.0004(8) 0.0156(7) 0.0097(8)
C5 0.0436(7) 0.0450(8) 0.0378(7) -0.0077(6) 0.0061(6) 0.0030(6)
C6 0.0349(6) 0.0344(7) 0.0271(6) -0.0019(5) 0.0016(5) -0.0018(5)
C7 0.0346(6) 0.0343(7) 0.0226(5) -0.0044(5) 0.0013(4) -0.0029(5)
C8 0.0338(6) 0.0357(7) 0.0288(6) -0.0048(5) 0.0029(5) -0.0040(5)
C9 0.0401(7) 0.0406(8) 0.0314(6) -0.0033(6) 0.0049(5) -0.0012(6)
C10 0.0400(7) 0.0359(8) 0.0443(8) -0.0011(6) 0.0136(6) 0.0015(6)
C11 0.0660(11) 0.0422(9) 0.0595(10) 0.0074(8) 0.0141(8) -0.0027(8)
C12 0.0391(7) 0.0347(7) 0.0539(9) -0.0082(7) 0.0084(6) -0.0059(6)
C13 0.0388(7) 0.0426(8) 0.0402(7) -0.0117(6) -0.0004(6) -0.0057(6)
C14 0.0328(6) 0.0389(7) 0.0298(6) -0.0066(5) 0.0018(5) -0.0029(5)
C15 0.0328(6) 0.0395(7) 0.0252(6) -0.0048(5) 0.0007(5) -0.0019(5)
C16 0.0339(6) 0.0478(8) 0.0265(6) -0.0053(6) 0.0010(5) 0.0015(6)
C17 0.0424(7) 0.0406(8) 0.0272(6) -0.0025(5) 0.0012(5) -0.0036(6)
C18 0.0603(10) 0.0405(8) 0.0463(8) -0.0035(7) 0.0054(7) 0.0045(7)
C19 0.0492(9) 0.0512(10) 0.0458(8) 0.0024(7) 0.0078(7) -0.0098(7)
C20 0.0322(6) 0.0369(7) 0.0251(6) -0.0030(5) 0.0026(5) -0.0019(5)
N1 0.0361(6) 0.0458(7) 0.0252(5) -0.0089(5) 0.0037(4) -0.0033(5)
O1 0.0702(8) 0.0378(7) 0.0756(9) -0.0192(6) 0.0144(7) -0.0080(6)
O2 0.0569(7) 0.0929(10) 0.0245(5) 0.0067(5) -0.0009(5) -0.0130(6)
O3 0.0435(5) 0.0635(7) 0.0282(5) -0.0107(5) -0.0048(4) -0.0031(5)
O4 0.0504(6) 0.0471(6) 0.0262(4) 0.0008(4) -0.0023(4) -0.0030(5)
S1 0.04211(19) 0.0386(2) 0.02383(16) -0.00649(13) 0.00247(12) -0.00649(14)

loop_
_atom_type_symbol
_atom_type_description
_atom_type_scat_dispersion_real
_atom_type_scat_dispersion_imag
_atom_type_scat_source
C C 0.0033 0.0016 'International Tables Vol C Tables 4.2.6.8 and 6.1.1.4'
H H 0.0000 0.0000 'International Tables Vol C Tables 4.2.6.8 and 6.1.1.4'
N N 0.0061 0.0033 'International Tables Vol C Tables 4.2.6.8 and 6.1.1.4'
O O 0.0106 0.0060 'International Tables Vol C Tables 4.2.6.8 and 6.1.1.4'
S S 0.1246 0.1234 'International Tables Vol C Tables 4.2.6.8 and 6.1.1.4'

loop_
_geom_angle_atom_site_label_1
_geom_angle_atom_site_label_2
_geom_angle_atom_site_label_3
_geom_angle
_geom_angle_site_symmetry_1
_geom_angle_site_symmetry_3
_geom_angle_publ_flag
C6 C1 C2 122.79(14) . . ?
C6 C1 S1 110.95(10) . . ?
C2 C1 S1 126.22(11) . . ?
C3 C2 C1 117.14(14) . . ?
C3 C2 H2 121.4 . . ?
C1 C2 H2 121.4 . . ?
C2 C3 C4 120.89(15) . . ?
C2 C3 H3 119.6 . . ?
C4 C3 H3 119.6 . . ?
C5 C4 C3 121.37(15) . . ?
C5 C4 H4 119.3 . . ?
C3 C4 H4 119.3 . . ?
C4 C5 C6 118.36(14) . . ?
C4 C5 H5 120.8 . . ?
C6 C5 H5 120.8 . . ?
C1 C6 C5 119.43(13) . . ?
C1 C6 C7 113.97(11) . . ?
C5 C6 C7 126.47(12) . . ?
N1 C7 C6 105.40(10) . . ?
N1 C7 C20 113.68(11) . . ?
C6 C7 C20 110.41(10) . . ?
N1 C7 C8 113.46(11) . . ?
C6 C7 C8 113.58(11) . . ?
C20 C7 C8 100.52(10) . . ?
C9 C8 C14 121.07(13) . . ?
C9 C8 C7 128.56(12) . . ?
C14 C8 C7 110.37(12) . . ?
C8 C9 C10 119.47(13) . . ?
C8 C9 H9 120.3 . . ?
C10 C9 H9 120.3 . . ?
C12 C10 C9 118.66(14) . . ?
C12 C10 C11 121.42(14) . . ?
C9 C10 C11 119.92(14) . . ?
C10 C11 H11A 109.5 . . ?
C10 C11 H11B 109.5 . . ?
H11A C11 H11B 109.5 . . ?
C10 C11 H11C 109.5 . . ?
H11A C11 H11C 109.5 . . ?
H11B C11 H11C 109.5 . . ?
C10 C12 C13 122.52(14) . . ?
C10 C12 H12 118.7 . . ?
C13 C12 H12 118.7 . . ?
C14 C13 C12 118.15(13) . . ?
C14 C13 H13 120.9 . . ?
C12 C13 H13 120.9 . . ?
C13 C14 C8 120.12(13) . . ?
C13 C14 C15 133.49(12) . . ?
C8 C14 C15 106.36(11) . . ?
C20 C15 C14 111.51(11) . . ?
C20 C15 C16 108.62(13) . . ?
C14 C15 C16 139.84(12) . . ?
O3 C16 O4 121.70(13) . . ?
O3 C16 C15 130.81(14) . . ?
O4 C16 C15 107.48(11) . . ?
O4 C17 C20 100.95(11) . . ?
O4 C17 C18 107.66(12) . . ?
C20 C17 C18 113.75(12) . . ?
O4 C17 C19 106.35(11) . . ?
C20 C17 C19 114.07(12) . . ?
C18 C17 C19 112.85(13) . . ?
C17 C18 H18A 109.5 . . ?
C17 C18 H18B 109.5 . . ?
H18A C18 H18B 109.5 . . ?
C17 C18 H18C 109.5 . . ?
H18A C18 H18C 109.5 . . ?
H18B C18 H18C 109.5 . . ?
C17 C19 H19A 109.5 . . ?
C17 C19 H19B 109.5 . . ?
H19A C19 H19B 109.5 . . ?
C17 C19 H19C 109.5 . . ?
H19A C19 H19C 109.5 . . ?
H19B C19 H19C 109.5 . . ?
C15 C20 C17 111.53(11) . . ?
C15 C20 C7 111.09(12) . . ?
C17 C20 C7 137.23(11) . . ?
C7 N1 S1 115.22(9) . . ?
C7 N1 H1N 116.8(12) . . ?
S1 N1 H1N 112.7(11) . . ?
C16 O4 C17 111.33(10) . . ?
O1 S1 O2 115.54(8) . . ?
O1 S1 N1 111.03(7) . . ?
O2 S1 N1 110.96(7) . . ?
O1 S1 C1 110.09(7) . . ?
O2 S1 C1 112.93(7) . . ?
N1 S1 C1 94.34(6) . . ?

loop_
_geom_bond_atom_site_label_1
_geom_bond_atom_site_label_2
_geom_bond_distance
_geom_bond_site_symmetry_2
_geom_bond_publ_flag
C1 C6 1.3793(18) . ?
C1 C2 1.390(2) . ?
C1 S1 1.7454(14) . ?
C2 C3 1.377(2) . ?
C2 H2 0.9300 . ?
C3 C4 1.392(2) . ?
C3 H3 0.9300 . ?
C4 C5 1.379(2) . ?
C4 H4 0.9300 . ?
C5 C6 1.3930(19) . ?
C5 H5 0.9300 . ?
C6 C7 1.5238(18) . ?
C7 N1 1.4795(17) . ?
C7 C20 1.5259(18) . ?
C7 C8 1.5357(19) . ?
C8 C9 1.3759(19) . ?
C8 C14 1.4095(17) . ?
C9 C10 1.405(2) . ?
C9 H9 0.9300 . ?
C10 C12 1.390(2) . ?
C10 C11 1.507(2) . ?
C11 H11A 0.9600 . ?
C11 H11B 0.9600 . ?
C11 H11C 0.9600 . ?
C12 C13 1.394(2) . ?
C12 H12 0.9300 . ?
C13 C14 1.384(2) . ?
C13 H13 0.9300 . ?
C14 C15 1.467(2) . ?
C15 C20 1.3300(18) . ?
C15 C16 1.4683(18) . ?
C16 O3 1.2113(15) . ?
C16 O4 1.3542(18) . ?
C17 O4 1.4875(16) . ?
C17 C20 1.495(2) . ?
C17 C18 1.517(2) . ?
C17 C19 1.523(2) . ?
C18 H18A 0.9600 . ?
C18 H18B 0.9600 . ?
C18 H18C 0.9600 . ?
C19 H19A 0.9600 . ?
C19 H19B 0.9600 . ?
C19 H19C 0.9600 . ?
N1 S1 1.6384(12) . ?
N1 H1N 0.854(18) . ?
O1 S1 1.4261(13) . ?
O2 S1 1.4296(11) . ?

loop_
_geom_hbond_atom_site_label_D
_geom_hbond_atom_site_label_H
_geom_hbond_atom_site_label_A
_geom_hbond_distance_DH
_geom_hbond_distance_HA
_geom_hbond_distance_DA
_geom_hbond_angle_DHA
_geom_hbond_site_symmetry_A
_geom_hbond_publ_flag
N1 H1N O3 0.854(18) 2.139(18) 2.9698(17) 164.3(16) 4_576 yes

loop_
_geom_torsion_atom_site_label_1
_geom_torsion_atom_site_label_2
_geom_torsion_atom_site_label_3
_geom_torsion_atom_site_label_4
_geom_torsion
_geom_torsion_site_symmetry_1
_geom_torsion_site_symmetry_2
_geom_torsion_site_symmetry_3
_geom_torsion_site_symmetry_4
_geom_torsion_publ_flag
C6 C1 C2 C3 0.4(2) . . . . ?
S1 C1 C2 C3 -177.43(13) . . . . ?
C1 C2 C3 C4 -0.9(3) . . . . ?
C2 C3 C4 C5 0.6(3) . . . . ?
C3 C4 C5 C6 0.2(3) . . . . ?
C2 C1 C6 C5 0.5(2) . . . . ?
S1 C1 C6 C5 178.56(11) . . . . ?
C2 C1 C6 C7 -175.80(14) . . . . ?
S1 C1 C6 C7 2.30(15) . . . . ?
C4 C5 C6 C1 -0.7(2) . . . . ?
C4 C5 C6 C7 175.00(14) . . . . ?
C1 C6 C7 N1 -0.15(16) . . . . ?
C5 C6 C7 N1 -176.10(14) . . . . ?
C1 C6 C7 C20 123.01(13) . . . . ?
C5 C6 C7 C20 -52.94(19) . . . . ?
C1 C6 C7 C8 -124.96(13) . . . . ?
C5 C6 C7 C8 59.09(18) . . . . ?
N1 C7 C8 C9 -54.79(18) . . . . ?
C6 C7 C8 C9 65.56(18) . . . . ?
C20 C7 C8 C9 -176.52(13) . . . . ?
N1 C7 C8 C14 124.99(12) . . . . ?
C6 C7 C8 C14 -114.66(12) . . . . ?
C20 C7 C8 C14 3.25(14) . . . . ?
C14 C8 C9 C10 -0.6(2) . . . . ?
C7 C8 C9 C10 179.13(13) . . . . ?
C8 C9 C10 C12 0.5(2) . . . . ?
C8 C9 C10 C11 -178.85(14) . . . . ?
C9 C10 C12 C13 0.2(2) . . . . ?
C11 C10 C12 C13 179.55(14) . . . . ?
C10 C12 C13 C14 -0.8(2) . . . . ?
C12 C13 C14 C8 0.6(2) . . . . ?
C12 C13 C14 C15 -176.89(14) . . . . ?
C9 C8 C14 C13 0.1(2) . . . . ?
C7 C8 C14 C13 -179.73(12) . . . . ?
C9 C8 C14 C15 178.19(12) . . . . ?
C7 C8 C14 C15 -1.61(15) . . . . ?
C13 C14 C15 C20 176.71(15) . . . . ?
C8 C14 C15 C20 -1.05(16) . . . . ?
C13 C14 C15 C16 -5.8(3) . . . . ?
C8 C14 C15 C16 176.47(16) . . . . ?
C20 C15 C16 O3 176.44(14) . . . . ?
C14 C15 C16 O3 -1.1(3) . . . . ?
C20 C15 C16 O4 -2.83(15) . . . . ?
C14 C15 C16 O4 179.60(15) . . . . ?
C14 C15 C20 C17 179.67(11) . . . . ?
C16 C15 C20 C17 1.36(16) . . . . ?
C14 C15 C20 C7 3.30(16) . . . . ?
C16 C15 C20 C7 -175.01(10) . . . . ?
O4 C17 C20 C15 0.46(15) . . . . ?
C18 C17 C20 C15 115.47(14) . . . . ?
C19 C17 C20 C15 -113.14(14) . . . . ?
O4 C17 C20 C7 175.48(14) . . . . ?
C18 C17 C20 C7 -69.5(2) . . . . ?
C19 C17 C20 C7 61.9(2) . . . . ?
N1 C7 C20 C15 -125.52(13) . . . . ?
C6 C7 C20 C15 116.28(13) . . . . ?
C8 C7 C20 C15 -3.94(14) . . . . ?
N1 C7 C20 C17 59.5(2) . . . . ?
C6 C7 C20 C17 -58.7(2) . . . . ?
C8 C7 C20 C17 -178.96(15) . . . . ?
C6 C7 N1 S1 -2.27(14) . . . . ?
C20 C7 N1 S1 -123.32(11) . . . . ?
C8 C7 N1 S1 122.61(11) . . . . ?
O3 C16 O4 C17 -176.17(13) . . . . ?
C15 C16 O4 C17 3.18(15) . . . . ?
C20 C17 O4 C16 -2.30(14) . . . . ?
C18 C17 O4 C16 -121.78(13) . . . . ?
C19 C17 O4 C16 117.02(13) . . . . ?
C7 N1 S1 O1 116.64(11) . . . . ?
C7 N1 S1 O2 -113.42(11) . . . . ?
C7 N1 S1 C1 3.17(11) . . . . ?
C6 C1 S1 O1 -117.42(11) . . . . ?
C2 C1 S1 O1 60.60(16) . . . . ?
C6 C1 S1 O2 111.79(11) . . . . ?
C2 C1 S1 O2 -70.19(16) . . . . ?
C6 C1 S1 N1 -3.15(11) . . . . ?
C2 C1 S1 N1 174.87(14) . . . . ?
